data_7702457
loop_
_publ_author_name
'Cl\'erac, Rodolphe'
'Cotton, F. Albert'
'Daniels, Lee M.'
'Dunbar, Kim R.'
'Murillo, Carlos A.'
'Wang, Xiaoping'

_publ_section_title
;
 Structural and magnetic properties of Co3(dpa)4Br2&#x200A;&#x2020;
;
_journal_issue 4
_journal_name_full 'Journal of the Chemical Society, Dalton Transactions'
_journal_page_first 386
_journal_paper_doi 10.1039/b007876j
_journal_year 2001
_chemical_compound_source synthesis
_chemical_formula_sum 'C46 H44 Br2 Co3 N12'
_chemical_formula_weight 1101.54
_space_group_IT_number 13
_space_group_name_Hall '-P 2yac'
_space_group_name_H-M_alt 'P 1 2/n 1'
_symmetry_cell_setting monoclinic
_symmetry_space_group_name_H-M 'P 1 2/n 1'
_atom_sites_solution_hydrogens geom
_atom_sites_solution_primary direct
_atom_sites_solution_secondary difmap
_audit_creation_method SHELXL
_cell_angle_alpha 90.00
_cell_angle_beta 93.958(1)
_cell_angle_gamma 90.00
_cell_formula_units_Z 2
_cell_length_a 13.0226(6)
_cell_length_b 11.6749(5)
_cell_length_c 14.3720(7)
_cell_measurement_reflns_used 6732
_cell_measurement_temperature 213(2)
_cell_measurement_theta_max 27.495
_cell_measurement_theta_min 2.187
_cell_volume 2179.87(17)
_computing_cell_refinement SAINT
_computing_data_collection SMART
_computing_data_reduction SADABS
_computing_structure_refinement 'SHELXL-93 (Sheldrick, 1993)'
_computing_structure_solution 'SHELXS-86 (Sheldrick, 1990)'
_diffrn_ambient_temperature 213(2)
_diffrn_measurement_device 'Bruker SMART 1000'
_diffrn_measurement_method '\w scans'
_diffrn_radiation_monochromator graphite
_diffrn_radiation_source 'normal-focus sealed tube'
_diffrn_radiation_type MoK\a
_diffrn_radiation_wavelength 0.71073
_diffrn_reflns_av_R_equivalents 0.0223
_diffrn_reflns_av_sigmaI/netI 0.0232
_diffrn_reflns_limit_h_max 16
_diffrn_reflns_limit_h_min -16
_diffrn_reflns_limit_k_max 15
_diffrn_reflns_limit_k_min -8
_diffrn_reflns_limit_l_max 16
_diffrn_reflns_limit_l_min -18
_diffrn_reflns_number 13357
_diffrn_reflns_theta_max 27.51
_diffrn_reflns_theta_min 1.74
_exptl_absorpt_coefficient_mu 3.011
_exptl_absorpt_correction_T_max 0.5330
_exptl_absorpt_correction_T_min 0.3824
_exptl_absorpt_correction_type multi-scan
_exptl_crystal_colour 'dark brown'
_exptl_crystal_density_diffrn 1.678
_exptl_crystal_density_meas ?
_exptl_crystal_description block
_exptl_crystal_F_000 1110
_exptl_crystal_size_max 0.45
_exptl_crystal_size_mid 0.33
_exptl_crystal_size_min 0.20
_refine_diff_density_max 0.489
_refine_diff_density_min -0.648
_refine_diff_density_rms 0.063
_refine_ls_extinction_method none
_refine_ls_goodness_of_fit_all 1.047
_refine_ls_goodness_of_fit_obs 1.119
_refine_ls_hydrogen_treatment noref
_refine_ls_matrix_type full
_refine_ls_number_parameters 279
_refine_ls_number_reflns 4976
_refine_ls_number_restraints 0
_refine_ls_restrained_S_all 1.047
_refine_ls_restrained_S_obs 1.119
_refine_ls_R_factor_all 0.0400
_refine_ls_R_factor_obs 0.0263
_refine_ls_shift/esd_max 0.002
_refine_ls_shift/esd_mean 0.000
_refine_ls_structure_factor_coef Fsqd
_refine_ls_weighting_details 'w=1/[\s^2^(Fo^2^)+(0.0339P)^2^+0.8094P] where P=(Fo^2^+2Fc^2^)/3'
_refine_ls_weighting_scheme calc
_refine_ls_wR_factor_all 0.0708
_refine_ls_wR_factor_obs 0.0658
_reflns_number_observed 3829
_reflns_number_total 4976
_reflns_observed_criterion >2sigma(I)
_cod_data_source_file b007876j.txt
_cod_data_source_block 1.C6H12_at_213K
_cod_depositor_comments
;
The following automatic conversions were performed:

data item '_exptl_crystal_density_meas' value 'not measured' was
changed to '?' -- the value is perceived as not measured.

data item '_refine_ls_weighting_scheme' value 'calc
w=1/[\s^2^(Fo^2^)+(0.0339P)^2^+0.8094P] where P=(Fo^2^+2Fc^2^)/3' was
changed to 'calc'. A new data item '_refine_ls_weighting_details' was
created with the value set to
'w=1/[\s^2^(Fo^2^)+(0.0339P)^2^+0.8094P] where P=(Fo^2^+2Fc^2^)/3'.

Automatic conversion script
Id: cif_fix_values 6909 2019-04-08 15:41:33Z antanas 
;
_cod_original_cell_volume 2179.9(2)
_cod_database_code 7702457

loop_
_symmetry_equiv_pos_as_xyz
'x, y, z'
'x+1/2, -y, z+1/2'
'-x, -y, -z'
'-x-1/2, y, -z-1/2'

loop_
_atom_site_aniso_label
_atom_site_aniso_U_11
_atom_site_aniso_U_22
_atom_site_aniso_U_33
_atom_site_aniso_U_23
_atom_site_aniso_U_13
_atom_site_aniso_U_12
Co1 0.0283(2) 0.01880(14) 0.02207(15) 0.00030(11) -0.00073(11) -0.00019(12)
Br1 0.02897(12) 0.03255(13) 0.03296(13) 0.00054(9) 0.00940(9) 0.00016(9)
N1 0.0227(8) 0.0212(9) 0.0235(9) -0.0002(7) 0.0045(7) -0.0002(7)
C1 0.0315(11) 0.0311(12) 0.0262(11) 0.0034(9) 0.0079(9) -0.0012(9)
Co2 0.0182(2) 0.0170(2) 0.0185(2) 0.000 0.00242(13) 0.000
N2 0.0220(8) 0.0195(9) 0.0230(8) -0.0019(7) 0.0035(6) -0.0031(7)
C2 0.0464(14) 0.0419(14) 0.0217(11) 0.0016(10) 0.0079(10) -0.0022(11)
N3 0.0220(8) 0.0233(9) 0.0250(9) 0.0008(7) 0.0045(7) 0.0009(7)
C3 0.0452(14) 0.0403(14) 0.0263(12) -0.0052(10) -0.0046(10) -0.0053(11)
N4 0.0226(8) 0.0220(9) 0.0237(9) -0.0007(7) 0.0022(7) -0.0018(7)
C4 0.0312(11) 0.0350(13) 0.0300(12) -0.0021(10) 0.0015(9) -0.0103(10)
N5 0.0211(8) 0.0198(9) 0.0230(9) 0.0024(7) 0.0025(6) 0.0011(7)
C5 0.0251(10) 0.0185(10) 0.0237(10) -0.0015(8) 0.0046(8) 0.0001(8)
N6 0.0234(8) 0.0193(9) 0.0271(9) -0.0013(7) 0.0037(7) 0.0005(7)
C6 0.0218(9) 0.0224(10) 0.0246(10) -0.0010(8) 0.0035(8) -0.0027(8)
C7 0.0458(14) 0.0264(12) 0.0347(13) -0.0076(10) 0.0166(10) -0.0088(10)
C8 0.061(2) 0.0247(13) 0.049(2) -0.0067(11) 0.0205(13) -0.0134(12)
C9 0.0507(15) 0.0289(13) 0.0460(15) 0.0043(11) 0.0232(12) -0.0086(11)
C10 0.0334(12) 0.0290(12) 0.0338(12) 0.0039(10) 0.0128(9) -0.0002(10)
C11 0.0248(10) 0.0299(12) 0.0326(12) -0.0020(9) 0.0034(9) -0.0060(9)
C12 0.0347(12) 0.0299(13) 0.0406(14) 0.0062(10) 0.0049(10) -0.0110(10)
C13 0.0382(13) 0.0247(12) 0.051(2) 0.0108(11) -0.0015(11) -0.0023(10)
C14 0.0267(11) 0.0249(11) 0.0455(14) 0.0088(10) -0.0006(10) 0.0027(9)
C15 0.0229(10) 0.0233(11) 0.0204(10) 0.0024(8) -0.0001(7) -0.0018(8)
C16 0.0209(9) 0.0177(10) 0.0295(11) -0.0003(8) 0.0022(8) 0.0027(8)
C17 0.0298(11) 0.0346(13) 0.0349(13) 0.0101(10) -0.0005(9) -0.0015(10)
C18 0.0327(12) 0.0377(14) 0.0411(14) 0.0066(11) -0.0099(10) 0.0011(11)
C19 0.0213(10) 0.0348(13) 0.0474(15) -0.0031(11) -0.0032(10) -0.0019(10)
C20 0.0248(10) 0.0277(12) 0.0373(13) -0.0047(9) 0.0063(9) -0.0049(9)

loop_
_atom_site_label
_atom_site_type_symbol
_atom_site_fract_x
_atom_site_fract_y
_atom_site_fract_z
_atom_site_U_iso_or_equiv
_atom_site_thermal_displace_type
_atom_site_occupancy
_atom_site_calc_flag
_atom_site_refinement_flags
_atom_site_disorder_group
Co1 Co 0.89993(2) 0.18556(2) 0.16708(2) 0.02318(8) Uani 1 d . .
Br1 Br 1.06581(2) 0.18595(2) 0.07713(2) 0.03116(7) Uani 1 d . .
N1 N 0.80436(12) 0.12849(14) 0.06037(12) 0.0224(4) Uani 1 d . .
C1 C 0.8260(2) 0.1462(2) -0.02878(15) 0.0293(5) Uani 1 d . .
H1A H 0.8865(2) 0.1862(2) -0.04002(15) 0.035 Uiso 1 calc R .
Co2 Co 0.7500 0.18572(3) 0.2500 0.01786(9) Uani 1 d S .
N2 N 0.69203(12) 0.07102(14) 0.16814(11) 0.0214(3) Uani 1 d . .
C2 C 0.7646(2) 0.1091(2) -0.1040(2) 0.0364(5) Uani 1 d . .
H2A H 0.7828(2) 0.1231(2) -0.1651(2) 0.044 Uiso 1 calc R .
N3 N 0.58669(12) 0.02228(14) 0.28452(12) 0.0233(4) Uani 1 d . .
C3 C 0.6752(2) 0.0505(2) -0.0881(2) 0.0376(5) Uani 1 d . .
H3A H 0.6320(2) 0.0232(2) -0.1383(2) 0.045 Uiso 1 calc R .
N4 N 0.85590(12) 0.34836(14) 0.13351(12) 0.0227(4) Uani 1 d . .
C4 C 0.6502(2) 0.0327(2) 0.0018(2) 0.0321(5) Uani 1 d . .
H4A H 0.5895(2) -0.0068(2) 0.0134(2) 0.039 Uiso 1 calc R .
N5 N 0.69136(12) 0.30088(14) 0.16985(12) 0.0213(3) Uani 1 d . .
C5 C 0.71510(15) 0.0733(2) 0.07682(14) 0.0223(4) Uani 1 d . .
N6 N 0.53159(12) 0.24235(14) 0.21103(12) 0.0232(4) Uani 1 d . .
C6 C 0.63185(15) -0.0103(2) 0.20574(14) 0.0228(4) Uani 1 d . .
C7 C 0.6230(2) -0.1239(2) 0.1735(2) 0.0350(5) Uani 1 d . .
H7A H 0.6523(2) -0.1456(2) 0.1182(2) 0.042 Uiso 1 calc R .
C8 C 0.5714(2) -0.2026(2) 0.2233(2) 0.0440(6) Uani 1 d . .
H8A H 0.5647(2) -0.2786(2) 0.2020(2) 0.053 Uiso 1 calc R .
C9 C 0.5292(2) -0.1699(2) 0.3049(2) 0.0409(6) Uani 1 d . .
H9A H 0.4944(2) -0.2234(2) 0.3403(2) 0.049 Uiso 1 calc R .
C10 C 0.5389(2) -0.0585(2) 0.3331(2) 0.0316(5) Uani 1 d . .
H10A H 0.5109(2) -0.0369(2) 0.3891(2) 0.038 Uiso 1 calc R .
C11 C 0.9252(2) 0.4274(2) 0.10993(15) 0.0290(5) Uani 1 d . .
H11A H 0.9945(2) 0.4050(2) 0.10900(15) 0.035 Uiso 1 calc R .
C12 C 0.9002(2) 0.5386(2) 0.0872(2) 0.0350(5) Uani 1 d . .
H12A H 0.9507(2) 0.5901(2) 0.0693(2) 0.042 Uiso 1 calc R .
C13 C 0.7989(2) 0.5732(2) 0.0914(2) 0.0382(6) Uani 1 d . .
H13A H 0.7795(2) 0.6490(2) 0.0767(2) 0.046 Uiso 1 calc R .
C14 C 0.7271(2) 0.4955(2) 0.1171(2) 0.0325(5) Uani 1 d . .
H14A H 0.6584(2) 0.5185(2) 0.1212(2) 0.039 Uiso 1 calc R .
C15 C 0.75605(15) 0.3816(2) 0.13718(14) 0.0223(4) Uani 1 d . .
C16 C 0.58755(15) 0.2970(2) 0.14781(15) 0.0227(4) Uani 1 d . .
C17 C 0.5397(2) 0.3345(2) 0.0623(2) 0.0332(5) Uani 1 d . .
H17A H 0.5781(2) 0.3738(2) 0.0194(2) 0.040 Uiso 1 calc R .
C18 C 0.4372(2) 0.3134(2) 0.0421(2) 0.0377(5) Uani 1 d . .
H18A H 0.4050(2) 0.3384(2) -0.0149(2) 0.045 Uiso 1 calc R .
C19 C 0.3809(2) 0.2554(2) 0.1055(2) 0.0348(5) Uani 1 d . .
H19A H 0.3106(2) 0.2395(2) 0.0923(2) 0.042 Uiso 1 calc R .
C20 C 0.4307(2) 0.2219(2) 0.1880(2) 0.0297(5) Uani 1 d . .
H20A H 0.3927(2) 0.1826(2) 0.2312(2) 0.036 Uiso 1 calc R .
C21 C 0.8651(4) 0.4696(7) 0.7424(4) 0.053(2) Uiso 0.572(13) d P 1
H21A H 0.8731(4) 0.5526(7) 0.7496(4) 0.064 Uiso 0.572(13) calc PR 1
H21B H 0.9329(4) 0.4368(7) 0.7329(4) 0.064 Uiso 0.572(13) calc PR 1
C22 C 0.8242(5) 0.4194(8) 0.8299(4) 0.063(2) Uiso 0.572(13) d P 1
H22A H 0.8642(5) 0.4506(8) 0.8844(4) 0.075 Uiso 0.572(13) calc PR 1
H22B H 0.8348(5) 0.3363(8) 0.8296(4) 0.075 Uiso 0.572(13) calc PR 1
C21' C 0.8491(7) 0.4106(12) 0.7496(6) 0.071(3) Uiso 0.428(13) d P 2
H21C H 0.9225(7) 0.4282(12) 0.7471(6) 0.085 Uiso 0.428(13) calc PR 2
H21D H 0.8422(7) 0.3279(12) 0.7591(6) 0.085 Uiso 0.428(13) calc PR 2
C22' C 0.8046(7) 0.4772(11) 0.8341(6) 0.067(3) Uiso 0.428(13) d P 2
H22C H 0.8454(7) 0.4596(11) 0.8921(6) 0.081 Uiso 0.428(13) calc PR 2
H22D H 0.8075(7) 0.5600(11) 0.8234(6) 0.081 Uiso 0.428(13) calc PR 2
C23 C 0.7072(3) 0.4442(4) 0.8404(3) 0.0790(10) Uiso 1 d . .
H23A H 0.6794(3) 0.3777(4) 0.8719(3) 0.095 Uiso 1 calc R 1
H23B H 0.7037(3) 0.5091(4) 0.8832(3) 0.095 Uiso 1 calc R 1

loop_
_atom_type_symbol
_atom_type_description
_atom_type_scat_dispersion_real
_atom_type_scat_dispersion_imag
_atom_type_scat_source
C C 0.0033 0.0016 'International Tables Vol C Tables 4.2.6.8 and 6.1.1.4'
H H 0.0000 0.0000 'International Tables Vol C Tables 4.2.6.8 and 6.1.1.4'
N N 0.0061 0.0033 'International Tables Vol C Tables 4.2.6.8 and 6.1.1.4'
Co Co 0.3494 0.9721 'International Tables Vol C Tables 4.2.6.8 and 6.1.1.4'
Br Br -0.2901 2.4595 'International Tables Vol C Tables 4.2.6.8 and 6.1.1.4'

loop_
_geom_angle_atom_site_label_1
_geom_angle_atom_site_label_2
_geom_angle_atom_site_label_3
_geom_angle
_geom_angle_site_symmetry_1
_geom_angle_site_symmetry_3
N1 Co1 N6 167.86(7) . 4_756
N1 Co1 N3 89.10(7) . 4_756
N6 Co1 N3 89.35(7) 4_756 4_756
N1 Co1 N4 88.82(7) . .
N6 Co1 N4 89.96(7) 4_756 .
N3 Co1 N4 166.86(7) 4_756 .
N1 Co1 Co2 84.01(5) . .
N6 Co1 Co2 83.85(5) 4_756 .
N3 Co1 Co2 83.23(5) 4_756 .
N4 Co1 Co2 83.65(5) . .
N1 Co1 Br1 96.48(5) . .
N6 Co1 Br1 95.66(5) 4_756 .
N3 Co1 Br1 96.75(5) 4_756 .
N4 Co1 Br1 96.37(5) . .
Co2 Co1 Br1 179.506(13) . .
C1 N1 C5 118.3(2) . .
C1 N1 Co1 120.89(14) . .
C5 N1 Co1 120.79(13) . .
N1 C1 C2 123.6(2) . .
N5 Co2 N5 89.69(10) 4_756 .
N5 Co2 N2 179.21(7) 4_756 .
N5 Co2 N2 89.85(7) . .
N5 Co2 N2 89.85(7) 4_756 4_756
N5 Co2 N2 179.21(7) . 4_756
N2 Co2 N2 90.61(10) . 4_756
N5 Co2 Co1 89.70(5) 4_756 .
N5 Co2 Co1 90.36(5) . .
N2 Co2 Co1 89.66(5) . .
N2 Co2 Co1 90.28(5) 4_756 .
N5 Co2 Co1 90.36(5) 4_756 4_756
N5 Co2 Co1 89.70(5) . 4_756
N2 Co2 Co1 90.28(5) . 4_756
N2 Co2 Co1 89.66(5) 4_756 4_756
Co1 Co2 Co1 179.91(2) . 4_756
C6 N2 C5 124.3(2) . .
C6 N2 Co2 117.27(13) . .
C5 N2 Co2 118.40(13) . .
C1 C2 C3 118.6(2) . .
C10 N3 C6 118.4(2) . .
C10 N3 Co1 120.61(14) . 4_756
C6 N3 Co1 120.88(13) . 4_756
C4 C3 C2 119.2(2) . .
C11 N4 C15 118.1(2) . .
C11 N4 Co1 121.05(14) . .
C15 N4 Co1 120.78(13) . .
C3 C4 C5 120.2(2) . .
C16 N5 C15 124.4(2) . .
C16 N5 Co2 117.86(13) . .
C15 N5 Co2 117.72(13) . .
N1 C5 N2 115.0(2) . .
N1 C5 C4 120.1(2) . .
N2 C5 C4 124.7(2) . .
C20 N6 C16 118.3(2) . .
C20 N6 Co1 121.09(14) . 4_756
C16 N6 Co1 120.49(13) . 4_756
N3 C6 N2 115.2(2) . .
N3 C6 C7 120.3(2) . .
N2 C6 C7 124.1(2) . .
C8 C7 C6 119.6(2) . .
C7 C8 C9 119.7(2) . .
C10 C9 C8 118.7(2) . .
N3 C10 C9 123.2(2) . .
N4 C11 C12 123.7(2) . .
C11 C12 C13 118.5(2) . .
C14 C13 C12 119.2(2) . .
C13 C14 C15 120.2(2) . .
N4 C15 N5 115.4(2) . .
N4 C15 C14 120.3(2) . .
N5 C15 C14 124.0(2) . .
N6 C16 N5 115.3(2) . .
N6 C16 C17 120.2(2) . .
N5 C16 C17 124.2(2) . .
C18 C17 C16 119.7(2) . .
C17 C18 C19 120.0(2) . .
C20 C19 C18 117.9(2) . .
N6 C20 C19 123.8(2) . .
C23 C21 C22 110.2(5) 4_757 .
C21 C22 C23 114.1(6) . .
C23 C21' C22' 110.5(8) 4_757 .
C23 C22' C21' 108.0(9) . .
C22' C23 C21' 115.4(6) . 4_757
C21 C23 C22 121.5(4) 4_757 .

loop_
_geom_bond_atom_site_label_1
_geom_bond_atom_site_label_2
_geom_bond_distance
_geom_bond_site_symmetry_2
_geom_bond_publ_flag
Co1 Co2 2.3566(3) . y
Co2 Co1 2.3566(3) 4_756 y
Co1 Br1 2.5928(4) . y
Co1 N1 2.020(2) . y
Co1 N3 2.033(2) 4_756 y
Co1 N4 2.034(2) . y
Co1 N6 2.022(2) 4_756 y
Co2 N2 1.904(2) . y
Co2 N2 1.904(2) 4_756 y
Co2 N5 1.896(2) 4_756 y
Co2 N5 1.896(2) . y
N1 C1 1.347(3) . ?
N1 C5 1.364(2) . ?
C1 C2 1.370(3) . ?
N2 C6 1.366(2) . ?
N2 C5 1.367(2) . ?
C2 C3 1.383(3) . ?
N3 C10 1.351(3) . ?
N3 C6 1.365(3) . ?
N3 Co1 2.033(2) 4_756 ?
C3 C4 1.370(3) . ?
N4 C11 1.350(3) . ?
N4 C15 1.362(3) . ?
C4 C5 1.405(3) . ?
N5 C16 1.368(2) . ?
N5 C15 1.369(2) . ?
N6 C20 1.353(3) . ?
N6 C16 1.362(3) . ?
N6 Co1 2.022(2) 4_756 ?
C6 C7 1.407(3) . ?
C7 C8 1.369(3) . ?
C8 C9 1.384(3) . ?
C9 C10 1.366(3) . ?
C11 C12 1.372(3) . ?
C12 C13 1.385(3) . ?
C13 C14 1.370(3) . ?
C14 C15 1.407(3) . ?
C16 C17 1.408(3) . ?
C17 C18 1.370(3) . ?
C18 C19 1.387(3) . ?
C19 C20 1.369(3) . ?
C21 C23 1.496(7) 4_757 ?
C21 C22 1.516(10) . ?
C22 C23 1.568(8) . ?
C21' C23 1.495(10) 4_757 ?
C21' C22' 1.59(2) . ?
C22' C23 1.335(8) . ?
C23 C21' 1.495(10) 4_757 ?
C23 C21 1.496(7) 4_757 ?
